data_7711338
loop_
_publ_author_name
'Santamar\'ia, Nazaret'
'Velasco, Clara'
'Mar\'in, Mario'
'Maya, Celia'
'Nicasio, M. Carmen'

_publ_section_title
;
 LPdCl2(amine) Complexes Supported by Terphenyl Phosphanes: Applications
 in Aryl Amination Reactions
;
_journal_name_full 'Dalton Transactions'
_journal_paper_doi 10.1039/D2DT01354A
_journal_year 2022
_chemical_formula_moiety 'C41 H56 Cl2 N P Pd'
_chemical_formula_sum 'C41 H56 Cl2 N P Pd'
_chemical_formula_weight 771.13
_space_group_crystal_system triclinic
_space_group_IT_number 2
_space_group_name_Hall '-P 1'
_space_group_name_H-M_alt 'P -1'
_atom_sites_solution_hydrogens geom
_atom_sites_solution_primary direct
_audit_creation_date 2022-03-15
_audit_creation_method
;
Olex2 1.5
(compiled 2021.12.09 svn.r5202d8cf for OlexSys, GUI svn.r6439)
;
_audit_update_record
;
2022-03-29 deposited with the CCDC.	2022-09-26 downloaded from the CCDC.
;
_cell_angle_alpha 97.274(2)
_cell_angle_beta 97.470(2)
_cell_angle_gamma 102.579(2)
_cell_formula_units_Z 2
_cell_length_a 9.1723(5)
_cell_length_b 11.6910(8)
_cell_length_c 18.9911(13)
_cell_measurement_reflns_used 8225
_cell_measurement_temperature 173
_cell_measurement_theta_max 22.69
_cell_measurement_theta_min 2.53
_cell_volume 1945.3(2)
_computing_molecular_graphics 'Olex2 1.5 (Dolomanov et al., 2009)'
_computing_publication_material 'Olex2 1.5 (Dolomanov et al., 2009)'
_computing_structure_refinement 'SHELXL 2018/3 (Sheldrick, 2015)'
_computing_structure_solution 'SHELXT  (Sheldrick, 2015)'
_diffrn_ambient_temperature 173
_diffrn_measured_fraction_theta_full 1.000
_diffrn_measured_fraction_theta_max 0.988
_diffrn_measurement_device_type 'Bruker APEX-II CCD'
_diffrn_measurement_method '\f and \w scans'
_diffrn_radiation_monochromator graphite
_diffrn_radiation_type AgK\a
_diffrn_radiation_wavelength 0.56086
_diffrn_reflns_av_R_equivalents 0.0497
_diffrn_reflns_av_unetI/netI 0.0554
_diffrn_reflns_Laue_measured_fraction_full 1.000
_diffrn_reflns_Laue_measured_fraction_max 0.988
_diffrn_reflns_limit_h_max 12
_diffrn_reflns_limit_h_min -12
_diffrn_reflns_limit_k_max 16
_diffrn_reflns_limit_k_min -16
_diffrn_reflns_limit_l_max 26
_diffrn_reflns_limit_l_min -26
_diffrn_reflns_number 35017
_diffrn_reflns_point_group_measured_fraction_full 1.000
_diffrn_reflns_point_group_measured_fraction_max 0.988
_diffrn_reflns_theta_full 19.665
_diffrn_reflns_theta_max 22.841
_diffrn_reflns_theta_min 1.545
_diffrn_standards_number 0
_exptl_absorpt_coefficient_mu 0.360
_exptl_absorpt_correction_T_max 0.7448
_exptl_absorpt_process_details
;
SADABS-2008/1 (Bruker,2008) was used for absorption correction.
wR2(int) was 0.1134 before and 0.0529 after correction.
The Ratio of minimum to maximum transmission is 0.8706.
The \l/2 correction factor is 0.0000.
;
_exptl_crystal_density_diffrn 1.317
_exptl_crystal_description prism
_exptl_crystal_F_000 808
_exptl_crystal_size_max 0.4
_exptl_crystal_size_mid 0.26
_exptl_crystal_size_min 0.23
_refine_diff_density_max 0.614
_refine_diff_density_min -0.658
_refine_diff_density_rms 0.106
_refine_ls_extinction_method none
_refine_ls_goodness_of_fit_ref 1.034
_refine_ls_hydrogen_treatment constr
_refine_ls_matrix_type full
_refine_ls_number_parameters 429
_refine_ls_number_reflns 10675
_refine_ls_number_restraints 0
_refine_ls_restrained_S_all 1.034
_refine_ls_R_factor_all 0.0507
_refine_ls_R_factor_gt 0.0358
_refine_ls_shift/su_max 0.001
_refine_ls_shift/su_mean 0.000
_refine_ls_structure_factor_coef Fsqd
_refine_ls_weighting_details 'w=1/[\s^2^(Fo^2^)+(0.0266P)^2^+0.9529P] where P=(Fo^2^+2Fc^2^)/3'
_refine_ls_weighting_scheme calc
_refine_ls_wR_factor_gt 0.0733
_refine_ls_wR_factor_ref 0.0808
_reflns_Friedel_coverage 0.000
_reflns_number_gt 8494
_reflns_number_total 10675
_reflns_threshold_expression 'I > 2\s(I)'
_cod_data_source_file d2dt01354a2.cif
_cod_data_source_block 2a
_cod_database_code 7711338
_shelx_shelxl_version_number 2018/3
_shelx_space_group_comment
;
The symmetry employed for this shelxl refinement is uniquely defined
by the following loop, which should always be used as a source of
symmetry information in preference to the above space-group names.
They are only intended as comments.
;
_shelx_estimated_absorpt_t_max 0.922
_shelx_estimated_absorpt_t_min 0.869
_olex2_refinement_description
;
1.a Aromatic/amide H refined with riding coordinates:
 C3(H3), C4(H4), C5(H5), C8(H8), C10(H10), C12(H12), C22(H22), C24(H24),
 C26(H26), C37(H37), C38(H38), C39(H39), C40(H40), C41(H41)
1.b Idealised Me refined as rotating group:
 C14(H14A,H14B,H14C), C15(H15A,H15B,H15C), C16(H16A,H16B,H16C), C18(H18A,H18B,
 H18C), C19(H19A,H19B,H19C), C20(H20A,H20B,H20C), C28(H28A,H28B,H28C), C29(H29A,
 H29B,H29C), C30(H30A,H30B,H30C), C32(H32A,H32B,H32C), C33(H33A,H33B,H33C),
 C34(H34A,H34B,H34C), C35(H35A,H35B,H35C), C36(H36A,H36B,H36C)
;
_olex2_submission_special_instructions 'No special instructions were received'

loop_
_space_group_symop_operation_xyz
'x, y, z'
'-x, -y, -z'

loop_
_atom_site_label
_atom_site_type_symbol
_atom_site_fract_x
_atom_site_fract_y
_atom_site_fract_z
_atom_site_U_iso_or_equiv
_atom_site_adp_type
_atom_site_occupancy
_atom_site_site_symmetry_order
_atom_site_calc_flag
_atom_site_refinement_flags_posn
_atom_site_refinement_flags_adp
_atom_site_refinement_flags_occupancy
_atom_site_disorder_assembly
_atom_site_disorder_group
Pd1 Pd 0.28472(2) 0.48988(2) 0.32888(2) 0.01094(5) Uani 1 1 d . . . . .
P1 P 0.38863(5) 0.43197(4) 0.23398(3) 0.00909(10) Uani 1 1 d . . . . .
Cl1 Cl 0.52375(6) 0.60150(5) 0.37818(3) 0.02144(12) Uani 1 1 d . . . . .
Cl2 Cl 0.04439(5) 0.37614(4) 0.28219(3) 0.01263(10) Uani 1 1 d . . . . .
N1 N 0.20052(19) 0.55752(15) 0.42044(9) 0.0144(4) Uani 1 1 d . . . . .
C1 C 0.2687(2) 0.32548(16) 0.15736(10) 0.0093(4) Uani 1 1 d . . . . .
C2 C 0.2003(2) 0.36549(16) 0.09712(11) 0.0100(4) Uani 1 1 d . . . . .
C3 C 0.1327(2) 0.28445(17) 0.03506(11) 0.0117(4) Uani 1 1 d . . . . .
H3 H 0.091607 0.311504 -0.005197 0.014 Uiso 1 1 calc R U . . .
C4 C 0.1257(2) 0.16466(17) 0.03223(11) 0.0122(4) Uani 1 1 d . . . . .
H4 H 0.081520 0.111850 -0.009811 0.015 Uiso 1 1 calc R U . . .
C5 C 0.1842(2) 0.12405(17) 0.09186(11) 0.0118(4) Uani 1 1 d . . . . .
H5 H 0.176450 0.043076 0.090247 0.014 Uiso 1 1 calc R U . . .
C6 C 0.2554(2) 0.20215(16) 0.15497(11) 0.0093(4) Uani 1 1 d . . . . .
C7 C 0.1935(2) 0.49100(16) 0.09460(11) 0.0106(4) Uani 1 1 d . . . . .
C8 C 0.1294(2) 0.55161(16) 0.14568(11) 0.0101(4) Uani 1 1 d . . . . .
H8 H 0.088487 0.512539 0.180902 0.012 Uiso 1 1 calc R U . . .
C9 C 0.1259(2) 0.66982(17) 0.14466(11) 0.0109(4) Uani 1 1 d . . . . .
C10 C 0.1895(2) 0.72655(17) 0.09183(11) 0.0105(4) Uani 1 1 d . . . . .
H10 H 0.191009 0.806360 0.091922 0.013 Uiso 1 1 calc R U . . .
C11 C 0.2512(2) 0.66776(17) 0.03867(11) 0.0103(4) Uani 1 1 d . . . . .
C12 C 0.2501(2) 0.54874(17) 0.04071(11) 0.0114(4) Uani 1 1 d . . . . .
H12 H 0.288150 0.507063 0.005233 0.014 Uiso 1 1 calc R U . . .
C13 C 0.0622(2) 0.73559(17) 0.20401(11) 0.0123(4) Uani 1 1 d . . . . .
C14 C -0.0916(2) 0.66038(18) 0.21382(13) 0.0189(5) Uani 1 1 d . . . . .
H14A H -0.162083 0.647490 0.169904 0.028 Uiso 1 1 calc R U . . .
H14B H -0.129365 0.701422 0.251857 0.028 Uiso 1 1 calc R U . . .
H14C H -0.079370 0.585313 0.225814 0.028 Uiso 1 1 calc R U . . .
C15 C 0.1752(2) 0.75614(19) 0.27388(12) 0.0185(4) Uani 1 1 d . . . . .
H15A H 0.192003 0.681401 0.284344 0.028 Uiso 1 1 calc R U . . .
H15B H 0.135106 0.793091 0.312604 0.028 Uiso 1 1 calc R U . . .
H15C H 0.269244 0.806826 0.268485 0.028 Uiso 1 1 calc R U . . .
C16 C 0.0394(2) 0.85558(18) 0.18797(12) 0.0185(4) Uani 1 1 d . . . . .
H16A H 0.135551 0.906719 0.185915 0.028 Uiso 1 1 calc R U . . .
H16B H -0.005833 0.890848 0.225284 0.028 Uiso 1 1 calc R U . . .
H16C H -0.025809 0.844736 0.142602 0.028 Uiso 1 1 calc R U . . .
C17 C 0.3208(2) 0.72874(17) -0.01988(11) 0.0126(4) Uani 1 1 d . . . . .
C18 C 0.3177(2) 0.85985(18) -0.01245(12) 0.0168(4) Uani 1 1 d . . . . .
H18A H 0.214611 0.866834 -0.018025 0.025 Uiso 1 1 calc R U . . .
H18B H 0.366642 0.895034 -0.048875 0.025 Uiso 1 1 calc R U . . .
H18C H 0.369892 0.900052 0.034211 0.025 Uiso 1 1 calc R U . . .
C19 C 0.2323(2) 0.66707(19) -0.09376(12) 0.0177(4) Uani 1 1 d . . . . .
H19A H 0.237193 0.585299 -0.100750 0.027 Uiso 1 1 calc R U . . .
H19B H 0.275696 0.705549 -0.130517 0.027 Uiso 1 1 calc R U . . .
H19C H 0.128572 0.671671 -0.096389 0.027 Uiso 1 1 calc R U . . .
C20 C 0.4865(2) 0.7194(2) -0.01538(13) 0.0203(5) Uani 1 1 d . . . . .
H20A H 0.541893 0.757133 0.031190 0.030 Uiso 1 1 calc R U . . .
H20B H 0.531178 0.757986 -0.051796 0.030 Uiso 1 1 calc R U . . .
H20C H 0.489793 0.637304 -0.022737 0.030 Uiso 1 1 calc R U . . .
C21 C 0.3177(2) 0.14872(16) 0.21563(11) 0.0104(4) Uani 1 1 d . . . . .
C22 C 0.4329(2) 0.08931(16) 0.20662(11) 0.0116(4) Uani 1 1 d . . . . .
H22 H 0.465326 0.081060 0.162245 0.014 Uiso 1 1 calc R U . . .
C23 C 0.4995(2) 0.04264(16) 0.26251(11) 0.0115(4) Uani 1 1 d . . . . .
C24 C 0.4447(2) 0.05315(17) 0.32758(11) 0.0126(4) Uani 1 1 d . . . . .
H24 H 0.488599 0.022634 0.365676 0.015 Uiso 1 1 calc R U . . .
C25 C 0.3258(2) 0.10802(17) 0.33764(11) 0.0134(4) Uani 1 1 d . . . . .
C26 C 0.2638(2) 0.15645(17) 0.28064(11) 0.0122(4) Uani 1 1 d . . . . .
H26 H 0.185656 0.194171 0.286296 0.015 Uiso 1 1 calc R U . . .
C27 C 0.6341(2) -0.01251(17) 0.25254(11) 0.0131(4) Uani 1 1 d . . . . .
C28 C 0.7682(2) 0.08678(19) 0.24454(13) 0.0201(5) Uani 1 1 d . . . . .
H28A H 0.791396 0.147129 0.286321 0.030 Uiso 1 1 calc R U . . .
H28B H 0.742351 0.120730 0.202551 0.030 Uiso 1 1 calc R U . . .
H28C H 0.854853 0.054595 0.239735 0.030 Uiso 1 1 calc R U . . .
C29 C 0.5947(2) -0.10558(19) 0.18440(13) 0.0217(5) Uani 1 1 d . . . . .
H29A H 0.677943 -0.142086 0.179903 0.033 Uiso 1 1 calc R U . . .
H29B H 0.575372 -0.068051 0.143181 0.033 Uiso 1 1 calc R U . . .
H29C H 0.506176 -0.165026 0.187349 0.033 Uiso 1 1 calc R U . . .
C30 C 0.6818(2) -0.0718(2) 0.31612(13) 0.0219(5) Uani 1 1 d . . . . .
H30A H 0.597306 -0.131640 0.323145 0.033 Uiso 1 1 calc R U . . .
H30B H 0.714834 -0.013297 0.358763 0.033 Uiso 1 1 calc R U . . .
H30C H 0.763170 -0.107821 0.306365 0.033 Uiso 1 1 calc R U . . .
C31 C 0.2676(2) 0.12139(19) 0.40943(11) 0.0166(4) Uani 1 1 d . . . . .
C32 C 0.0966(3) 0.0661(2) 0.39799(13) 0.0254(5) Uani 1 1 d . . . . .
H32A H 0.077717 -0.017495 0.380896 0.038 Uiso 1 1 calc R U . . .
H32B H 0.045499 0.102921 0.363184 0.038 Uiso 1 1 calc R U . . .
H32C H 0.059783 0.078287 0.442734 0.038 Uiso 1 1 calc R U . . .
C33 C 0.3454(3) 0.0622(3) 0.46522(14) 0.0417(8) Uani 1 1 d . . . . .
H33A H 0.333238 -0.020092 0.446417 0.063 Uiso 1 1 calc R U . . .
H33B H 0.300758 0.068735 0.508118 0.063 Uiso 1 1 calc R U . . .
H33C H 0.451227 0.100625 0.476335 0.063 Uiso 1 1 calc R U . . .
C34 C 0.2962(3) 0.2536(2) 0.43857(13) 0.0253(5) Uani 1 1 d . . . . .
H34A H 0.266380 0.263355 0.485163 0.038 Uiso 1 1 calc R U . . .
H34B H 0.238243 0.290287 0.406397 0.038 Uiso 1 1 calc R U . . .
H34C H 0.401931 0.290158 0.442485 0.038 Uiso 1 1 calc R U . . .
C35 C 0.4848(2) 0.55799(17) 0.19712(12) 0.0145(4) Uani 1 1 d . . . . .
H35A H 0.571598 0.602285 0.231185 0.022 Uiso 1 1 calc R U . . .
H35B H 0.416955 0.608109 0.187406 0.022 Uiso 1 1 calc R U . . .
H35C H 0.516881 0.530229 0.153281 0.022 Uiso 1 1 calc R U . . .
C36 C 0.5518(2) 0.37307(18) 0.26131(12) 0.0149(4) Uani 1 1 d . . . . .
H36A H 0.584486 0.338414 0.219370 0.022 Uiso 1 1 calc R U . . .
H36B H 0.524255 0.313575 0.290856 0.022 Uiso 1 1 calc R U . . .
H36C H 0.632646 0.436181 0.288099 0.022 Uiso 1 1 calc R U . . .
C37 C 0.2781(3) 0.5707(2) 0.48692(12) 0.0225(5) Uani 1 1 d . . . . .
H37 H 0.366361 0.543703 0.493067 0.027 Uiso 1 1 calc R U . . .
C38 C 0.2316(3) 0.6228(2) 0.54658(13) 0.0300(6) Uani 1 1 d . . . . .
H38 H 0.287210 0.630020 0.592162 0.036 Uiso 1 1 calc R U . . .
C39 C 0.1013(3) 0.6644(2) 0.53788(14) 0.0317(6) Uani 1 1 d . . . . .
H39 H 0.068478 0.700626 0.577289 0.038 Uiso 1 1 calc R U . . .
C40 C 0.0219(3) 0.6509(2) 0.47001(14) 0.0278(5) Uani 1 1 d . . . . .
H40 H -0.066226 0.677858 0.462738 0.033 Uiso 1 1 calc R U . . .
C41 C 0.0732(2) 0.59713(19) 0.41248(12) 0.0191(4) Uani 1 1 d . . . . .
H41 H 0.018002 0.587945 0.366611 0.023 Uiso 1 1 calc R U . . .

loop_
_atom_site_aniso_label
_atom_site_aniso_U_11
_atom_site_aniso_U_22
_atom_site_aniso_U_33
_atom_site_aniso_U_23
_atom_site_aniso_U_13
_atom_site_aniso_U_12
Pd1 0.01103(8) 0.01237(8) 0.00884(9) -0.00091(6) 0.00192(6) 0.00285(5)
P1 0.0091(2) 0.0095(2) 0.0083(3) 0.00024(18) 0.00125(18) 0.00214(17)
Cl1 0.0148(2) 0.0269(3) 0.0156(3) -0.0078(2) 0.0008(2) -0.0025(2)
Cl2 0.0109(2) 0.0142(2) 0.0125(2) 0.00183(18) 0.00257(17) 0.00201(17)
N1 0.0179(9) 0.0136(8) 0.0116(9) 0.0000(7) 0.0049(7) 0.0034(6)
C1 0.0095(8) 0.0107(8) 0.0081(10) 0.0004(7) 0.0034(7) 0.0030(7)
C2 0.0092(8) 0.0098(8) 0.0119(10) 0.0017(7) 0.0038(7) 0.0031(7)
C3 0.0104(9) 0.0148(9) 0.0108(10) 0.0027(7) 0.0010(7) 0.0051(7)
C4 0.0121(9) 0.0126(9) 0.0095(10) -0.0026(7) -0.0006(7) 0.0016(7)
C5 0.0135(9) 0.0091(8) 0.0126(10) 0.0004(7) 0.0025(7) 0.0029(7)
C6 0.0092(8) 0.0098(8) 0.0101(10) 0.0023(7) 0.0033(7) 0.0038(7)
C7 0.0087(8) 0.0105(9) 0.0120(10) 0.0008(7) 0.0000(7) 0.0025(7)
C8 0.0079(8) 0.0131(9) 0.0094(10) 0.0028(7) 0.0008(7) 0.0027(7)
C9 0.0088(8) 0.0123(9) 0.0118(10) 0.0008(7) 0.0011(7) 0.0038(7)
C10 0.0109(9) 0.0104(8) 0.0110(10) 0.0029(7) 0.0018(7) 0.0038(7)
C11 0.0078(8) 0.0132(9) 0.0107(10) 0.0037(7) 0.0020(7) 0.0028(7)
C12 0.0111(9) 0.0139(9) 0.0096(10) 0.0002(7) 0.0014(7) 0.0050(7)
C13 0.0134(9) 0.0106(9) 0.0151(11) 0.0034(7) 0.0065(8) 0.0042(7)
C14 0.0162(10) 0.0154(10) 0.0260(13) -0.0004(9) 0.0113(9) 0.0033(8)
C15 0.0241(11) 0.0181(10) 0.0139(11) -0.0011(8) 0.0045(9) 0.0076(8)
C16 0.0258(11) 0.0141(10) 0.0208(12) 0.0034(8) 0.0097(9) 0.0119(8)
C17 0.0140(9) 0.0131(9) 0.0121(10) 0.0040(8) 0.0051(8) 0.0035(7)
C18 0.0209(10) 0.0150(10) 0.0167(11) 0.0068(8) 0.0085(8) 0.0035(8)
C19 0.0216(11) 0.0186(10) 0.0130(11) 0.0027(8) 0.0053(8) 0.0036(8)
C20 0.0170(10) 0.0247(11) 0.0226(13) 0.0086(9) 0.0092(9) 0.0061(8)
C21 0.0111(9) 0.0077(8) 0.0117(10) 0.0009(7) 0.0004(7) 0.0021(7)
C22 0.0130(9) 0.0102(9) 0.0114(10) -0.0001(7) 0.0028(7) 0.0026(7)
C23 0.0125(9) 0.0082(8) 0.0142(11) 0.0023(7) 0.0016(7) 0.0034(7)
C24 0.0126(9) 0.0140(9) 0.0117(10) 0.0034(8) -0.0014(7) 0.0052(7)
C25 0.0146(9) 0.0135(9) 0.0111(10) 0.0004(8) 0.0015(8) 0.0027(7)
C26 0.0113(9) 0.0108(9) 0.0137(11) 0.0009(7) 0.0004(7) 0.0025(7)
C27 0.0128(9) 0.0126(9) 0.0161(11) 0.0050(8) 0.0029(8) 0.0058(7)
C28 0.0133(10) 0.0207(11) 0.0282(13) 0.0072(9) 0.0039(9) 0.0062(8)
C29 0.0209(11) 0.0186(11) 0.0262(13) -0.0030(9) 0.0004(9) 0.0115(9)
C30 0.0225(11) 0.0265(12) 0.0256(13) 0.0140(10) 0.0081(9) 0.0170(9)
C31 0.0178(10) 0.0262(11) 0.0096(10) 0.0048(8) 0.0027(8) 0.0117(8)
C32 0.0272(12) 0.0279(12) 0.0220(13) 0.0042(10) 0.0124(10) 0.0035(9)
C33 0.0539(18) 0.075(2) 0.0191(14) 0.0254(14) 0.0178(13) 0.0475(17)
C34 0.0244(12) 0.0328(13) 0.0146(12) -0.0067(10) 0.0032(9) 0.0039(10)
C35 0.0127(9) 0.0133(9) 0.0158(11) 0.0032(8) 0.0021(8) -0.0007(7)
C36 0.0109(9) 0.0166(10) 0.0162(11) -0.0004(8) -0.0004(8) 0.0045(7)
C37 0.0220(11) 0.0278(12) 0.0161(12) -0.0002(9) 0.0027(9) 0.0049(9)
C38 0.0335(14) 0.0405(15) 0.0122(12) -0.0034(10) 0.0066(10) 0.0036(11)
C39 0.0429(15) 0.0297(13) 0.0240(14) -0.0037(11) 0.0197(12) 0.0080(11)
C40 0.0356(13) 0.0290(13) 0.0267(14) 0.0043(10) 0.0170(11) 0.0173(11)
C41 0.0240(11) 0.0221(11) 0.0154(12) 0.0054(9) 0.0077(9) 0.0107(9)

loop_
_atom_type_symbol
_atom_type_description
_atom_type_scat_dispersion_real
_atom_type_scat_dispersion_imag
_atom_type_scat_source
C C 0.0013 0.0009 'International Tables Vol C Tables 4.2.6.8 and 6.1.1.4'
H H 0.0000 0.0000 'International Tables Vol C Tables 4.2.6.8 and 6.1.1.4'
Cl Cl 0.1009 0.0992 'International Tables Vol C Tables 4.2.6.8 and 6.1.1.4'
N N 0.0030 0.0020 'International Tables Vol C Tables 4.2.6.8 and 6.1.1.4'
P P 0.0671 0.0586 'International Tables Vol C Tables 4.2.6.8 and 6.1.1.4'
Pd Pd -1.9167 0.6584 'International Tables Vol C Tables 4.2.6.8 and 6.1.1.4'

loop_
_geom_angle_atom_site_label_1
_geom_angle_atom_site_label_2
_geom_angle_atom_site_label_3
_geom_angle
_geom_angle_site_symmetry_1
_geom_angle_site_symmetry_3
_geom_angle_publ_flag
P1 Pd1 Cl1 86.148(19) . . ?
P1 Pd1 Cl2 94.852(18) . . ?
Cl1 Pd1 Cl2 178.53(2) . . ?
N1 Pd1 P1 175.36(5) . . ?
N1 Pd1 Cl1 89.69(5) . . ?
N1 Pd1 Cl2 89.35(5) . . ?
C1 P1 Pd1 119.30(6) . . ?
C35 P1 Pd1 111.60(7) . . ?
C35 P1 C1 106.76(9) . . ?
C35 P1 C36 98.45(10) . . ?
C36 P1 Pd1 111.45(7) . . ?
C36 P1 C1 107.14(9) . . ?
C37 N1 Pd1 121.27(14) . . ?
C37 N1 C41 118.11(18) . . ?
C41 N1 Pd1 120.41(14) . . ?
C2 C1 P1 120.86(14) . . ?
C2 C1 C6 118.65(17) . . ?
C6 C1 P1 120.22(15) . . ?
C1 C2 C7 124.41(17) . . ?
C3 C2 C1 119.56(17) . . ?
C3 C2 C7 116.02(18) . . ?
C2 C3 H3 119.4 . . ?
C4 C3 C2 121.22(19) . . ?
C4 C3 H3 119.4 . . ?
C3 C4 H4 120.2 . . ?
C5 C4 C3 119.61(18) . . ?
C5 C4 H4 120.2 . . ?
C4 C5 H5 119.4 . . ?
C4 C5 C6 121.26(18) . . ?
C6 C5 H5 119.4 . . ?
C1 C6 C21 123.81(17) . . ?
C5 C6 C1 119.49(18) . . ?
C5 C6 C21 116.67(16) . . ?
C8 C7 C2 120.57(18) . . ?
C12 C7 C2 120.14(17) . . ?
C12 C7 C8 119.29(17) . . ?
C7 C8 H8 119.6 . . ?
C9 C8 C7 120.87(18) . . ?
C9 C8 H8 119.6 . . ?
C8 C9 C13 119.44(18) . . ?
C10 C9 C8 118.37(17) . . ?
C10 C9 C13 122.07(17) . . ?
C9 C10 H10 118.8 . . ?
C9 C10 C11 122.32(17) . . ?
C11 C10 H10 118.8 . . ?
C10 C11 C17 122.90(17) . . ?
C12 C11 C10 117.58(18) . . ?
C12 C11 C17 119.51(17) . . ?
C7 C12 C11 121.48(17) . . ?
C7 C12 H12 119.3 . . ?
C11 C12 H12 119.3 . . ?
C9 C13 C14 110.10(16) . . ?
C15 C13 C9 107.80(15) . . ?
C15 C13 C14 109.67(18) . . ?
C16 C13 C9 112.86(17) . . ?
C16 C13 C14 107.92(16) . . ?
C16 C13 C15 108.45(17) . . ?
C13 C14 H14A 109.5 . . ?
C13 C14 H14B 109.5 . . ?
C13 C14 H14C 109.5 . . ?
H14A C14 H14B 109.5 . . ?
H14A C14 H14C 109.5 . . ?
H14B C14 H14C 109.5 . . ?
C13 C15 H15A 109.5 . . ?
C13 C15 H15B 109.5 . . ?
C13 C15 H15C 109.5 . . ?
H15A C15 H15B 109.5 . . ?
H15A C15 H15C 109.5 . . ?
H15B C15 H15C 109.5 . . ?
C13 C16 H16A 109.5 . . ?
C13 C16 H16B 109.5 . . ?
C13 C16 H16C 109.5 . . ?
H16A C16 H16B 109.5 . . ?
H16A C16 H16C 109.5 . . ?
H16B C16 H16C 109.5 . . ?
C11 C17 C19 109.46(16) . . ?
C11 C17 C20 108.98(16) . . ?
C18 C17 C11 112.56(16) . . ?
C18 C17 C19 107.91(17) . . ?
C18 C17 C20 108.54(16) . . ?
C19 C17 C20 109.35(17) . . ?
C17 C18 H18A 109.5 . . ?
C17 C18 H18B 109.5 . . ?
C17 C18 H18C 109.5 . . ?
H18A C18 H18B 109.5 . . ?
H18A C18 H18C 109.5 . . ?
H18B C18 H18C 109.5 . . ?
C17 C19 H19A 109.5 . . ?
C17 C19 H19B 109.5 . . ?
C17 C19 H19C 109.5 . . ?
H19A C19 H19B 109.5 . . ?
H19A C19 H19C 109.5 . . ?
H19B C19 H19C 109.5 . . ?
C17 C20 H20A 109.5 . . ?
C17 C20 H20B 109.5 . . ?
C17 C20 H20C 109.5 . . ?
H20A C20 H20B 109.5 . . ?
H20A C20 H20C 109.5 . . ?
H20B C20 H20C 109.5 . . ?
C22 C21 C6 119.08(18) . . ?
C26 C21 C6 121.28(17) . . ?
C26 C21 C22 119.64(18) . . ?
C21 C22 H22 119.3 . . ?
C23 C22 C21 121.33(18) . . ?
C23 C22 H22 119.3 . . ?
C22 C23 C24 117.80(17) . . ?
C22 C23 C27 119.78(18) . . ?
C24 C23 C27 122.34(18) . . ?
C23 C24 H24 118.8 . . ?
C23 C24 C25 122.38(19) . . ?
C25 C24 H24 118.8 . . ?
C24 C25 C31 122.34(18) . . ?
C26 C25 C24 118.23(18) . . ?
C26 C25 C31 119.38(17) . . ?
C21 C26 C25 120.55(18) . . ?
C21 C26 H26 119.7 . . ?
C25 C26 H26 119.7 . . ?
C23 C27 C28 108.07(16) . . ?
C29 C27 C23 110.20(16) . . ?
C29 C27 C28 108.84(18) . . ?
C30 C27 C23 112.73(17) . . ?
C30 C27 C28 108.64(17) . . ?
C30 C27 C29 108.28(17) . . ?
C27 C28 H28A 109.5 . . ?
C27 C28 H28B 109.5 . . ?
C27 C28 H28C 109.5 . . ?
H28A C28 H28B 109.5 . . ?
H28A C28 H28C 109.5 . . ?
H28B C28 H28C 109.5 . . ?
C27 C29 H29A 109.5 . . ?
C27 C29 H29B 109.5 . . ?
C27 C29 H29C 109.5 . . ?
H29A C29 H29B 109.5 . . ?
H29A C29 H29C 109.5 . . ?
H29B C29 H29C 109.5 . . ?
C27 C30 H30A 109.5 . . ?
C27 C30 H30B 109.5 . . ?
C27 C30 H30C 109.5 . . ?
H30A C30 H30B 109.5 . . ?
H30A C30 H30C 109.5 . . ?
H30B C30 H30C 109.5 . . ?
C25 C31 C32 109.84(17) . . ?
C33 C31 C25 112.65(17) . . ?
C33 C31 C32 108.3(2) . . ?
C33 C31 C34 108.6(2) . . ?
C34 C31 C25 108.50(18) . . ?
C34 C31 C32 108.84(17) . . ?
C31 C32 H32A 109.5 . . ?
C31 C32 H32B 109.5 . . ?
C31 C32 H32C 109.5 . . ?
H32A C32 H32B 109.5 . . ?
H32A C32 H32C 109.5 . . ?
H32B C32 H32C 109.5 . . ?
C31 C33 H33A 109.5 . . ?
C31 C33 H33B 109.5 . . ?
C31 C33 H33C 109.5 . . ?
H33A C33 H33B 109.5 . . ?
H33A C33 H33C 109.5 . . ?
H33B C33 H33C 109.5 . . ?
C31 C34 H34A 109.5 . . ?
C31 C34 H34B 109.5 . . ?
C31 C34 H34C 109.5 . . ?
H34A C34 H34B 109.5 . . ?
H34A C34 H34C 109.5 . . ?
H34B C34 H34C 109.5 . . ?
P1 C35 H35A 109.5 . . ?
P1 C35 H35B 109.5 . . ?
P1 C35 H35C 109.5 . . ?
H35A C35 H35B 109.5 . . ?
H35A C35 H35C 109.5 . . ?
H35B C35 H35C 109.5 . . ?
P1 C36 H36A 109.5 . . ?
P1 C36 H36B 109.5 . . ?
P1 C36 H36C 109.5 . . ?
H36A C36 H36B 109.5 . . ?
H36A C36 H36C 109.5 . . ?
H36B C36 H36C 109.5 . . ?
N1 C37 H37 118.9 . . ?
N1 C37 C38 122.3(2) . . ?
C38 C37 H37 118.9 . . ?
C37 C38 H38 120.4 . . ?
C37 C38 C39 119.3(2) . . ?
C39 C38 H38 120.4 . . ?
C38 C39 H39 120.7 . . ?
C40 C39 C38 118.5(2) . . ?
C40 C39 H39 120.7 . . ?
C39 C40 H40 120.2 . . ?
C39 C40 C41 119.6(2) . . ?
C41 C40 H40 120.2 . . ?
N1 C41 C40 122.2(2) . . ?
N1 C41 H41 118.9 . . ?
C40 C41 H41 118.9 . . ?

loop_
_geom_bond_atom_site_label_1
_geom_bond_atom_site_label_2
_geom_bond_distance
_geom_bond_site_symmetry_2
_geom_bond_publ_flag
Pd1 P1 2.2434(5) . ?
Pd1 Cl1 2.3016(5) . ?
Pd1 Cl2 2.3087(5) . ?
Pd1 N1 2.1243(16) . ?
P1 C1 1.8456(19) . ?
P1 C35 1.815(2) . ?
P1 C36 1.8224(19) . ?
N1 C37 1.339(3) . ?
N1 C41 1.344(3) . ?
C1 C2 1.413(3) . ?
C1 C6 1.415(3) . ?
C2 C3 1.394(3) . ?
C2 C7 1.489(3) . ?
C3 H3 0.9300 . ?
C3 C4 1.382(3) . ?
C4 H4 0.9300 . ?
C4 C5 1.373(3) . ?
C5 H5 0.9300 . ?
C5 C6 1.399(3) . ?
C6 C21 1.487(3) . ?
C7 C8 1.394(3) . ?
C7 C12 1.390(3) . ?
C8 H8 0.9300 . ?
C8 C9 1.392(3) . ?
C9 C10 1.392(3) . ?
C9 C13 1.533(3) . ?
C10 H10 0.9300 . ?
C10 C11 1.398(3) . ?
C11 C12 1.395(3) . ?
C11 C17 1.529(3) . ?
C12 H12 0.9300 . ?
C13 C14 1.539(3) . ?
C13 C15 1.531(3) . ?
C13 C16 1.524(3) . ?
C14 H14A 0.9600 . ?
C14 H14B 0.9600 . ?
C14 H14C 0.9600 . ?
C15 H15A 0.9600 . ?
C15 H15B 0.9600 . ?
C15 H15C 0.9600 . ?
C16 H16A 0.9600 . ?
C16 H16B 0.9600 . ?
C16 H16C 0.9600 . ?
C17 C18 1.528(3) . ?
C17 C19 1.530(3) . ?
C17 C20 1.540(3) . ?
C18 H18A 0.9600 . ?
C18 H18B 0.9600 . ?
C18 H18C 0.9600 . ?
C19 H19A 0.9600 . ?
C19 H19B 0.9600 . ?
C19 H19C 0.9600 . ?
C20 H20A 0.9600 . ?
C20 H20B 0.9600 . ?
C20 H20C 0.9600 . ?
C21 C22 1.402(3) . ?
C21 C26 1.388(3) . ?
C22 H22 0.9300 . ?
C22 C23 1.386(3) . ?
C23 C24 1.395(3) . ?
C23 C27 1.533(3) . ?
C24 H24 0.9300 . ?
C24 C25 1.401(3) . ?
C25 C26 1.397(3) . ?
C25 C31 1.530(3) . ?
C26 H26 0.9300 . ?
C27 C28 1.535(3) . ?
C27 C29 1.530(3) . ?
C27 C30 1.529(3) . ?
C28 H28A 0.9600 . ?
C28 H28B 0.9600 . ?
C28 H28C 0.9600 . ?
C29 H29A 0.9600 . ?
C29 H29B 0.9600 . ?
C29 H29C 0.9600 . ?
C30 H30A 0.9600 . ?
C30 H30B 0.9600 . ?
C30 H30C 0.9600 . ?
C31 C32 1.536(3) . ?
C31 C33 1.521(3) . ?
C31 C34 1.527(3) . ?
C32 H32A 0.9600 . ?
C32 H32B 0.9600 . ?
C32 H32C 0.9600 . ?
C33 H33A 0.9600 . ?
C33 H33B 0.9600 . ?
C33 H33C 0.9600 . ?
C34 H34A 0.9600 . ?
C34 H34B 0.9600 . ?
C34 H34C 0.9600 . ?
C35 H35A 0.9600 . ?
C35 H35B 0.9600 . ?
C35 H35C 0.9600 . ?
C36 H36A 0.9600 . ?
C36 H36B 0.9600 . ?
C36 H36C 0.9600 . ?
C37 H37 0.9300 . ?
C37 C38 1.379(3) . ?
C38 H38 0.9300 . ?
C38 C39 1.382(4) . ?
C39 H39 0.9300 . ?
C39 C40 1.368(4) . ?
C40 H40 0.9300 . ?
C40 C41 1.378(3) . ?
C41 H41 0.9300 . ?

loop_
_geom_torsion_atom_site_label_1
_geom_torsion_atom_site_label_2
_geom_torsion_atom_site_label_3
_geom_torsion_atom_site_label_4
_geom_torsion
_geom_torsion_site_symmetry_1
_geom_torsion_site_symmetry_2
_geom_torsion_site_symmetry_3
_geom_torsion_site_symmetry_4
_geom_torsion_publ_flag
Pd1 P1 C1 C2 93.99(15) . . . . ?
Pd1 P1 C1 C6 -92.05(15) . . . . ?
Pd1 N1 C37 C38 174.87(18) . . . . ?
Pd1 N1 C41 C40 -174.35(18) . . . . ?
P1 C1 C2 C3 168.84(14) . . . . ?
P1 C1 C2 C7 -11.6(3) . . . . ?
P1 C1 C6 C5 -169.92(14) . . . . ?
P1 C1 C6 C21 8.0(2) . . . . ?
N1 C37 C38 C39 -0.7(4) . . . . ?
C1 C2 C3 C4 2.7(3) . . . . ?
C1 C2 C7 C8 -56.0(3) . . . . ?
C1 C2 C7 C12 124.5(2) . . . . ?
C1 C6 C21 C22 -115.8(2) . . . . ?
C1 C6 C21 C26 64.4(3) . . . . ?
C2 C1 C6 C5 4.2(3) . . . . ?
C2 C1 C6 C21 -177.89(17) . . . . ?
C2 C3 C4 C5 0.9(3) . . . . ?
C2 C7 C8 C9 178.47(17) . . . . ?
C2 C7 C12 C11 -177.25(17) . . . . ?
C3 C2 C7 C8 123.6(2) . . . . ?
C3 C2 C7 C12 -55.9(2) . . . . ?
C3 C4 C5 C6 -2.0(3) . . . . ?
C4 C5 C6 C1 -0.6(3) . . . . ?
C4 C5 C6 C21 -178.67(17) . . . . ?
C5 C6 C21 C22 62.2(2) . . . . ?
C5 C6 C21 C26 -117.7(2) . . . . ?
C6 C1 C2 C3 -5.2(3) . . . . ?
C6 C1 C2 C7 174.38(17) . . . . ?
C6 C21 C22 C23 177.05(17) . . . . ?
C6 C21 C26 C25 -178.57(17) . . . . ?
C7 C2 C3 C4 -176.92(17) . . . . ?
C7 C8 C9 C10 -0.7(3) . . . . ?
C7 C8 C9 C13 -176.76(17) . . . . ?
C8 C7 C12 C11 3.3(3) . . . . ?
C8 C9 C10 C11 2.4(3) . . . . ?
C8 C9 C13 C14 -48.8(2) . . . . ?
C8 C9 C13 C15 70.8(2) . . . . ?
C8 C9 C13 C16 -169.45(18) . . . . ?
C9 C10 C11 C12 -1.2(3) . . . . ?
C9 C10 C11 C17 179.70(17) . . . . ?
C10 C9 C13 C14 135.31(19) . . . . ?
C10 C9 C13 C15 -105.1(2) . . . . ?
C10 C9 C13 C16 14.7(3) . . . . ?
C10 C11 C12 C7 -1.6(3) . . . . ?
C10 C11 C17 C18 1.2(3) . . . . ?
C10 C11 C17 C19 -118.8(2) . . . . ?
C10 C11 C17 C20 121.6(2) . . . . ?
C12 C7 C8 C9 -2.0(3) . . . . ?
C12 C11 C17 C18 -177.87(18) . . . . ?
C12 C11 C17 C19 62.1(2) . . . . ?
C12 C11 C17 C20 -57.4(2) . . . . ?
C13 C9 C10 C11 178.34(17) . . . . ?
C17 C11 C12 C7 177.45(17) . . . . ?
C21 C22 C23 C24 2.1(3) . . . . ?
C21 C22 C23 C27 -174.91(17) . . . . ?
C22 C21 C26 C25 1.5(3) . . . . ?
C22 C23 C24 C25 0.3(3) . . . . ?
C22 C23 C27 C28 66.4(2) . . . . ?
C22 C23 C27 C29 -52.4(2) . . . . ?
C22 C23 C27 C30 -173.53(18) . . . . ?
C23 C24 C25 C26 -1.8(3) . . . . ?
C23 C24 C25 C31 -178.92(18) . . . . ?
C24 C23 C27 C28 -110.5(2) . . . . ?
C24 C23 C27 C29 130.7(2) . . . . ?
C24 C23 C27 C30 9.6(3) . . . . ?
C24 C25 C26 C21 0.8(3) . . . . ?
C24 C25 C31 C32 -124.5(2) . . . . ?
C24 C25 C31 C33 -3.7(3) . . . . ?
C24 C25 C31 C34 116.6(2) . . . . ?
C26 C21 C22 C23 -3.1(3) . . . . ?
C26 C25 C31 C32 58.4(2) . . . . ?
C26 C25 C31 C33 179.2(2) . . . . ?
C26 C25 C31 C34 -60.5(2) . . . . ?
C27 C23 C24 C25 177.26(18) . . . . ?
C31 C25 C26 C21 178.04(18) . . . . ?
C35 P1 C1 C2 -33.60(17) . . . . ?
C35 P1 C1 C6 140.37(15) . . . . ?
C36 P1 C1 C2 -138.29(15) . . . . ?
C36 P1 C1 C6 35.68(18) . . . . ?
C37 N1 C41 C40 0.5(3) . . . . ?
C37 C38 C39 C40 0.7(4) . . . . ?
C38 C39 C40 C41 -0.2(4) . . . . ?
C39 C40 C41 N1 -0.4(4) . . . . ?
C41 N1 C37 C38 0.1(3) . . . . ?
